data_7215699
loop_
_publ_author_name
'Su, Zhiyong'
'Liu, Xiangyu'
'Yang, Qi'
'Zhang, Sheng'
'Wei, Qing'
'Xie, Gang'
'Chen, Sanping'
'Gao, Shengli'

_publ_section_title
;
 Intermolecular interaction influenced energy and sensitivity of highly
 energetic salts: structure and physicochemical properties
;
_journal_issue 20
_journal_name_full CrystEngComm
_journal_page_first 4245
_journal_paper_doi 10.1039/c4ce00259h
_journal_volume 16
_journal_year 2014
_chemical_formula_sum 'C6 H12 N10 O3'
_chemical_formula_weight 272.26
_chemical_name_systematic
; 
 ? 
;
_space_group_IT_number 2
_symmetry_cell_setting triclinic
_symmetry_space_group_name_Hall '-P 1'
_symmetry_space_group_name_H-M 'P -1'
_atom_sites_solution_hydrogens geom
_atom_sites_solution_primary direct
_atom_sites_solution_secondary difmap
_audit_creation_method SHELXL-97
_cell_angle_alpha 87.326(3)
_cell_angle_beta 83.816(3)
_cell_angle_gamma 76.459(3)
_cell_formula_units_Z 2
_cell_length_a 5.1633(11)
_cell_length_b 9.5569(19)
_cell_length_c 12.229(3)
_cell_measurement_reflns_used 904
_cell_measurement_temperature 296(2)
_cell_measurement_theta_max 24.12
_cell_measurement_theta_min 2.79
_cell_volume 583.1(2)
_computing_structure_refinement 'SHELXL-97 (Sheldrick, 1997)'
_computing_structure_solution 'SHELXS-97 (Sheldrick, 1990)'
_diffrn_ambient_temperature 296(2)
_diffrn_measured_fraction_theta_full 0.982
_diffrn_measured_fraction_theta_max 0.982
_diffrn_measurement_device_type 'CCD area detector'
_diffrn_measurement_method 'phi and omega scans'
_diffrn_radiation_monochromator graphite
_diffrn_radiation_source 'fine-focus sealed tube'
_diffrn_radiation_type MoK\a
_diffrn_radiation_wavelength 0.71073
_diffrn_reflns_av_R_equivalents 0.0156
_diffrn_reflns_av_sigmaI/netI 0.0371
_diffrn_reflns_limit_h_max 5
_diffrn_reflns_limit_h_min -6
_diffrn_reflns_limit_k_max 11
_diffrn_reflns_limit_k_min -10
_diffrn_reflns_limit_l_max 14
_diffrn_reflns_limit_l_min -14
_diffrn_reflns_number 2879
_diffrn_reflns_theta_full 24.99
_diffrn_reflns_theta_max 24.99
_diffrn_reflns_theta_min 1.68
_exptl_absorpt_coefficient_mu 0.127
_exptl_absorpt_correction_T_max 0.985
_exptl_absorpt_correction_T_min 0.971
_exptl_absorpt_correction_type multi-scan
_exptl_absorpt_process_details SADABS
_exptl_crystal_colour block
_exptl_crystal_density_diffrn 1.551
_exptl_crystal_density_method 'not measured'
_exptl_crystal_description colourless
_exptl_crystal_F_000 284
_exptl_crystal_size_max 0.27
_exptl_crystal_size_mid 0.19
_exptl_crystal_size_min 0.12
_refine_diff_density_max 0.440
_refine_diff_density_min -0.588
_refine_diff_density_rms 0.090
_refine_ls_extinction_method none
_refine_ls_goodness_of_fit_ref 1.016
_refine_ls_hydrogen_treatment mixed
_refine_ls_matrix_type full
_refine_ls_number_parameters 187
_refine_ls_number_reflns 2014
_refine_ls_number_restraints 3
_refine_ls_restrained_S_all 1.020
_refine_ls_R_factor_all 0.0839
_refine_ls_R_factor_gt 0.0667
_refine_ls_shift/su_max 0.003
_refine_ls_shift/su_mean 0.001
_refine_ls_structure_factor_coef Fsqd
_refine_ls_weighting_details 'calc w=1/[\s^2^(Fo^2^)+(0.1600P)^2^+0.3285P] where P=(Fo^2^+2Fc^2^)/3'
_refine_ls_weighting_scheme calc
_refine_ls_wR_factor_gt 0.2099
_refine_ls_wR_factor_ref 0.2373
_reflns_number_gt 1529
_reflns_number_total 2014
_reflns_threshold_expression >2sigma(I)
_cod_data_source_file c4ce00259h2.cif
_cod_data_source_block xb6888_0m
_cod_depositor_comments
;
The following automatic conversions were performed:

'_symmetry_cell_setting' value 'Triclinic' changed to 'triclinic'
according to
/usr/data/users/saulius/crontab/automatic-downloads/current/RSC/lib/dictionaries/cif_core.dic
dictionary named 'cif_core.dic' version 2.4.2 from 2011-04-26.

Automatic conversion script
Id: cif_fix_values 2281 2013-09-26 08:29:07Z andrius 
;
_cod_original_sg_symbol_H-M 'P-1   '
_cod_database_code 7215699

loop_
_symmetry_equiv_pos_as_xyz
'x, y, z'
'-x, -y, -z'

loop_
_atom_site_label
_atom_site_type_symbol
_atom_site_fract_x
_atom_site_fract_y
_atom_site_fract_z
_atom_site_U_iso_or_equiv
_atom_site_adp_type
_atom_site_occupancy
_atom_site_symmetry_multiplicity
_atom_site_calc_flag
_atom_site_refinement_flags
N1 N 0.4377(6) 0.3196(3) 0.4735(2) 0.0386(7) Uani 1 1 d U
N4 N 0.6736(6) 0.2921(4) 0.3175(3) 0.0499(9) Uani 1 1 d .
N2 N 0.4719(7) 0.4118(3) 0.3151(3) 0.0536(9) Uani 1 1 d .
N3 N 0.6442(8) 0.2363(4) 0.4172(3) 0.0636(10) Uani 1 1 d U
N7 N 0.3319(5) 0.3600(3) -0.0198(2) 0.0359(7) Uani 1 1 d .
N9 N 0.7154(5) 0.1618(3) -0.0229(2) 0.0347(7) Uani 1 1 d .
N6 N 0.3670(5) 0.1812(3) 0.1188(2) 0.0348(7) Uani 1 1 d .
H5 H 0.3000 0.1466 0.1786 0.042 Uiso 1 1 calc R
C4 C 0.6090(6) 0.1128(4) 0.0707(3) 0.0321(8) Uani 1 1 d .
C6 C 0.5699(7) 0.2856(3) -0.0639(3) 0.0326(8) Uani 1 1 d .
C5 C 0.2296(6) 0.3048(3) 0.0724(3) 0.0325(8) Uani 1 1 d .
C3 C 0.3309(7) 0.4282(3) 0.4078(3) 0.0400(9) Uani 1 1 d U
H8 H 0.1817 0.5020 0.4262 0.048 Uiso 1 1 calc R
C2 C 0.3216(9) 0.3015(4) 0.5856(3) 0.0464(10) Uani 1 1 d D
C1 C 0.1774(7) 0.1797(4) 0.5985(3) 0.0353(8) Uani 1 1 d .
O2 O 0.1852(6) 0.1035(3) 0.5196(2) 0.0508(8) Uani 1 1 d .
O3 O 0.0640(5) 0.1664(3) 0.69331(19) 0.0468(7) Uani 1 1 d .
O1 O 0.2652(6) 0.0256(3) 0.3024(2) 0.0500(8) Uani 1 1 d .
N8 N 0.6754(6) 0.3370(3) -0.1566(2) 0.0442(8) Uani 1 1 d .
H1 H 0.5911 0.4157 -0.1861 0.053 Uiso 1 1 calc R
H2 H 0.8281 0.2918 -0.1870 0.053 Uiso 1 1 calc R
N5 N 0.7372(6) -0.0046(3) 0.1196(2) 0.0426(8) Uani 1 1 d .
H4 H 0.8914 -0.0505 0.0909 0.051 Uiso 1 1 calc R
H3 H 0.6668 -0.0355 0.1801 0.051 Uiso 1 1 calc R
N10 N -0.0007(6) 0.3686(3) 0.1217(2) 0.0422(8) Uani 1 1 d .
H7 H -0.0900 0.4478 0.0948 0.051 Uiso 1 1 calc R
H6 H -0.0639 0.3315 0.1811 0.051 Uiso 1 1 calc R
H10 H 0.251(8) 0.055(4) 0.376(4) 0.051 Uiso 1 1 d .
H12 H 0.461(8) 0.277(4) 0.628(3) 0.048(11) Uiso 1 1 d .
H11 H 0.140(11) -0.026(5) 0.317(4) 0.070(14) Uiso 1 1 d .
H9 H 0.191(8) 0.382(4) 0.603(4) 0.073(15) Uiso 1 1 d D

loop_
_atom_site_aniso_label
_atom_site_aniso_U_11
_atom_site_aniso_U_22
_atom_site_aniso_U_33
_atom_site_aniso_U_23
_atom_site_aniso_U_13
_atom_site_aniso_U_12
N1 0.0415(16) 0.0382(15) 0.0338(15) 0.0059(12) 0.0063(12) -0.0102(13)
N4 0.0512(19) 0.0535(19) 0.0396(18) 0.0149(15) 0.0076(14) -0.0097(16)
N2 0.060(2) 0.0488(19) 0.0440(19) 0.0197(15) 0.0008(16) -0.0042(16)
N3 0.058(2) 0.070(2) 0.056(2) 0.0130(18) 0.0093(17) -0.0107(18)
N7 0.0357(16) 0.0348(15) 0.0307(15) 0.0046(12) 0.0056(12) -0.0004(12)
N9 0.0371(16) 0.0341(15) 0.0284(14) 0.0065(12) 0.0016(12) -0.0026(12)
N6 0.0370(16) 0.0357(15) 0.0268(14) 0.0089(12) 0.0030(12) -0.0031(12)
C4 0.0316(17) 0.0390(17) 0.0246(16) 0.0007(13) 0.0006(13) -0.0076(14)
C6 0.0343(17) 0.0334(17) 0.0261(16) 0.0030(13) 0.0016(13) -0.0026(13)
C5 0.0337(17) 0.0315(16) 0.0290(16) 0.0012(13) 0.0022(13) -0.0036(13)
C3 0.0417(19) 0.0303(17) 0.0366(19) 0.0127(14) 0.0091(15) 0.0060(14)
C2 0.060(3) 0.048(2) 0.0284(19) 0.0030(17) 0.0094(18) -0.014(2)
C1 0.0348(18) 0.0379(17) 0.0280(17) 0.0057(14) 0.0023(13) -0.0021(14)
O2 0.0645(18) 0.0563(16) 0.0362(14) -0.0036(12) 0.0049(12) -0.0273(14)
O3 0.0522(16) 0.0501(15) 0.0318(13) 0.0080(11) 0.0142(11) -0.0091(12)
O1 0.0559(17) 0.0615(17) 0.0331(14) 0.0070(12) 0.0070(12) -0.0214(14)
N8 0.0445(17) 0.0377(16) 0.0368(16) 0.0122(13) 0.0142(13) 0.0072(13)
N5 0.0413(16) 0.0442(16) 0.0326(15) 0.0132(13) 0.0049(12) 0.0029(13)
N10 0.0384(16) 0.0425(17) 0.0371(16) 0.0081(13) 0.0096(13) 0.0004(13)

loop_
_atom_type_symbol
_atom_type_description
_atom_type_scat_dispersion_real
_atom_type_scat_dispersion_imag
_atom_type_scat_source
C C 0.0033 0.0016 'International Tables Vol C Tables 4.2.6.8 and 6.1.1.4'
H H 0.0000 0.0000 'International Tables Vol C Tables 4.2.6.8 and 6.1.1.4'
N N 0.0061 0.0033 'International Tables Vol C Tables 4.2.6.8 and 6.1.1.4'
O O 0.0106 0.0060 'International Tables Vol C Tables 4.2.6.8 and 6.1.1.4'

loop_
_geom_angle_atom_site_label_1
_geom_angle_atom_site_label_2
_geom_angle_atom_site_label_3
_geom_angle
N3 N1 C3 108.4(3)
N3 N1 C2 129.5(3)
C3 N1 C2 122.1(3)
N3 N4 N2 105.2(3)
C3 N2 N4 110.6(3)
N4 N3 N1 108.8(3)
C5 N7 C6 116.3(3)
C4 N9 C6 115.5(3)
C4 N6 C5 119.9(3)
C4 N6 H5 120.1
C5 N6 H5 120.1
N5 C4 N9 120.6(3)
N5 C4 N6 117.8(3)
N9 C4 N6 121.5(3)
N8 C6 N7 117.7(3)
N8 C6 N9 116.2(3)
N7 C6 N9 126.1(3)
N10 C5 N7 121.2(3)
N10 C5 N6 118.2(3)
N7 C5 N6 120.6(3)
N2 C3 N1 107.1(3)
N2 C3 H8 126.5
N1 C3 H8 126.5
N1 C2 C1 113.0(3)
N1 C2 H12 106(3)
C1 C2 H12 107(3)
N1 C2 H9 108(3)
C1 C2 H9 104(3)
H12 C2 H9 118(4)
O2 C1 O3 126.6(3)
O2 C1 C2 119.2(3)
O3 C1 C2 114.2(3)
H10 O1 H11 93(4)
C6 N8 H1 120.0
C6 N8 H2 120.0
H1 N8 H2 120.0
C4 N5 H4 120.0
C4 N5 H3 120.0
H4 N5 H3 120.0
C5 N10 H7 120.0
C5 N10 H6 120.0
H7 N10 H6 120.0

loop_
_geom_bond_atom_site_label_1
_geom_bond_atom_site_label_2
_geom_bond_distance
N1 N3 1.319(5)
N1 C3 1.333(4)
N1 C2 1.455(4)
N4 N3 1.316(5)
N4 N2 1.356(5)
N2 C3 1.274(5)
N7 C5 1.332(4)
N7 C6 1.338(4)
N9 C4 1.330(4)
N9 C6 1.351(4)
N6 C4 1.353(4)
N6 C5 1.362(4)
N6 H5 0.8600
C4 N5 1.315(4)
C6 N8 1.328(4)
C5 N10 1.300(4)
C3 H8 0.9300
C2 C1 1.516(5)
C2 H12 0.91(4)
C2 H9 0.914(19)
C1 O2 1.228(4)
C1 O3 1.256(4)
O1 H10 0.95(4)
O1 H11 0.90(5)
N8 H1 0.8600
N8 H2 0.8600
N5 H4 0.8600
N5 H3 0.8600
N10 H7 0.8600
N10 H6 0.8600
